data_7700890
loop_
_publ_author_name
'Busch, Jasmin M.'
'Zink, Daniel M.'
'Di Martino-Fumo, Patrick'
'Rehak, Florian R.'
'Boden, Pit'
'Steiger, Sophie'
'Fuhr, Olaf'
'Nieger, Martin'
'Klopper, Wim'
'Gerhards, Markus'
'Br\"ase, Stefan'

_publ_section_title
;
 Highly soluble fluorine containing Cu(i) AlkylPyrPhos TADF complexes.
;
_journal_issue 41
_journal_name_full 'Dalton transactions (Cambridge, England : 2003)'
_journal_page_first 15687
_journal_page_last 15698
_journal_paper_doi 10.1039/c9dt02447f
_journal_volume 48
_journal_year 2019
_chemical_formula_moiety 'C54 H40 Cl6 Cu2 I2 N P3'
_chemical_formula_sum 'C54 H40 Cl6 Cu2 I2 N P3'
_chemical_formula_weight 1389.36
_space_group_crystal_system monoclinic
_space_group_IT_number 14
_space_group_name_Hall '-P 2ybc'
_space_group_name_H-M_alt 'P 1 21/c 1'
_symmetry_space_group_name_Hall '-P 2ybc'
_symmetry_space_group_name_H-M 'P 1 21/c 1'
_atom_sites_solution_hydrogens difmap
_atom_sites_solution_primary dual
_atom_sites_solution_secondary difmap
_audit_creation_method SHELXL-2014/7
_audit_update_record
;
2019-05-24 deposited with the CCDC.    2019-08-21 downloaded from the CCDC.
;
_cell_angle_alpha 90
_cell_angle_beta 104.719(1)
_cell_angle_gamma 90
_cell_formula_units_Z 4
_cell_length_a 12.3082(4)
_cell_length_b 24.7061(10)
_cell_length_c 18.5816(8)
_cell_measurement_reflns_used 9208
_cell_measurement_temperature 123(2)
_cell_measurement_theta_max 27.5
_cell_measurement_theta_min 2.4
_cell_volume 5465.0(4)
_computing_cell_refinement 'APEX3 (Bruker AXS Inc., 2016)'
_computing_data_collection 'APEX3 (Bruker AXS Inc., 2016)'
_computing_data_reduction 'SAINT (Bruker AXS Inc., 2016)'
_computing_publication_material 'publCIF (Westrip, 2010)'
_computing_structure_refinement 'SHELXL-2014/7 (Sheldrick, 2014)'
_computing_structure_solution 'SHELXT (Sheldrick, 2015)'
_diffrn_ambient_temperature 123(2)
_diffrn_measured_fraction_theta_full 0.999
_diffrn_measured_fraction_theta_max 0.999
_diffrn_measurement_device_type 'Bruker D8 VENTURE with PhotonII CPAD detector'
_diffrn_measurement_method 'rotation in \f and \w, 1\%, shutterless'
_diffrn_radiation_type MoK\a
_diffrn_radiation_wavelength 0.71073
_diffrn_reflns_av_R_equivalents 0.0434
_diffrn_reflns_av_unetI/netI 0.0135
_diffrn_reflns_Laue_measured_fraction_full 0.999
_diffrn_reflns_Laue_measured_fraction_max 0.999
_diffrn_reflns_limit_h_max 15
_diffrn_reflns_limit_h_min -16
_diffrn_reflns_limit_k_max 32
_diffrn_reflns_limit_k_min -32
_diffrn_reflns_limit_l_max 24
_diffrn_reflns_limit_l_min -24
_diffrn_reflns_number 286816
_diffrn_reflns_point_group_measured_fraction_full 0.999
_diffrn_reflns_point_group_measured_fraction_max 0.999
_diffrn_reflns_theta_full 25.242
_diffrn_reflns_theta_max 27.517
_diffrn_reflns_theta_min 2.266
_diffrn_source 'INCOATEC microfocus sealed tube'
_exptl_absorpt_coefficient_mu 2.326
_exptl_absorpt_correction_T_max 0.9420
_exptl_absorpt_correction_T_min 0.8568
_exptl_absorpt_correction_type multi-scan
_exptl_absorpt_process_details 'SADABS V2014/5 (Bruker AXS Inc.)'
_exptl_crystal_colour colourless
_exptl_crystal_density_diffrn 1.689
_exptl_crystal_description plates
_exptl_crystal_F_000 2728
_exptl_crystal_size_max 0.160
_exptl_crystal_size_mid 0.060
_exptl_crystal_size_min 0.020
_refine_diff_density_max 0.664
_refine_diff_density_min -0.488
_refine_diff_density_rms 0.069
_refine_ls_extinction_method none
_refine_ls_goodness_of_fit_ref 1.156
_refine_ls_hydrogen_treatment constr
_refine_ls_matrix_type full
_refine_ls_number_parameters 614
_refine_ls_number_reflns 12543
_refine_ls_number_restraints 0
_refine_ls_restrained_S_all 1.156
_refine_ls_R_factor_all 0.0282
_refine_ls_R_factor_gt 0.0255
_refine_ls_shift/su_max 0.002
_refine_ls_shift/su_mean 0.000
_refine_ls_structure_factor_coef Fsqd
_refine_ls_weighting_details 'w=1/[\s^2^(Fo^2^)+(0.0139P)^2^+7.2800P] where P=(Fo^2^+2Fc^2^)/3'
_refine_ls_weighting_scheme calc
_refine_ls_wR_factor_gt 0.0502
_refine_ls_wR_factor_ref 0.0512
_reflns_Friedel_coverage 0.000
_reflns_number_gt 11785
_reflns_number_total 12543
_reflns_threshold_expression 'I > 2\s(I)'
_cod_data_source_file c9dt02447f2.cif
_cod_data_source_block sb1207_hy_Cu-2d
_cod_depositor_comments 'Adding full bibliography for 7700890--7700898.cif.'
_cod_database_code 7700890
_shelx_shelxl_version_number 2014/7
_shelx_space_group_comment
;
The symmetry employed for this shelxl refinement is uniquely defined
by the following loop, which should always be used as a source of
symmetry information in preference to the above space-group names.
They are only intended as comments.
;
_shelx_estimated_absorpt_t_min 0.707
_shelx_estimated_absorpt_t_max 0.955

loop_
_space_group_symop_operation_xyz
'x, y, z'
'-x, y+1/2, -z+1/2'
'-x, -y, -z'
'x, -y-1/2, z-1/2'

loop_
_atom_site_label
_atom_site_type_symbol
_atom_site_fract_x
_atom_site_fract_y
_atom_site_fract_z
_atom_site_U_iso_or_equiv
_atom_site_adp_type
_atom_site_occupancy
_atom_site_site_symmetry_order
_atom_site_calc_flag
_atom_site_refinement_flags_posn
_atom_site_refinement_flags_adp
I1 I 0.60583(2) 0.54046(2) 0.58979(2) 0.01831(3) Uani 1 1 d . .
I2 I 0.82428(2) 0.67811(2) 0.67403(2) 0.02102(4) Uani 1 1 d . .
Cu1 Cu 0.67804(2) 0.63647(2) 0.55656(2) 0.01610(5) Uani 1 1 d . .
Cu2 Cu 0.81557(2) 0.57153(2) 0.65440(2) 0.01716(6) Uani 1 1 d . .
P1 P 0.78864(4) 0.62465(2) 0.47787(3) 0.01512(10) Uani 1 1 d . .
N1 N 0.92267(14) 0.56176(7) 0.58472(10) 0.0165(3) Uani 1 1 d . .
C2 C 0.92304(17) 0.59150(8) 0.52363(11) 0.0165(4) Uani 1 1 d . .
C3 C 1.01721(18) 0.59520(9) 0.49515(12) 0.0187(4) Uani 1 1 d . .
H3 H 1.0142 0.6166 0.4522 0.022 Uiso 1 1 calc R U
C4 C 1.11549(18) 0.56781(9) 0.52903(12) 0.0198(4) Uani 1 1 d . .
C5 C 1.11320(18) 0.53655(9) 0.59048(13) 0.0219(4) Uani 1 1 d . .
H5 H 1.1780 0.5167 0.6154 0.026 Uiso 1 1 calc R U
C6 C 1.01710(18) 0.53412(9) 0.61565(12) 0.0209(4) Uani 1 1 d . .
H6 H 1.0177 0.5116 0.6572 0.025 Uiso 1 1 calc R U
C7 C 1.21908(19) 0.57076(10) 0.50042(14) 0.0255(5) Uani 1 1 d . .
H7A H 1.2854 0.5745 0.5424 0.038 Uiso 1 1 calc R U
H7B H 1.2138 0.6021 0.4674 0.038 Uiso 1 1 calc R U
H7C H 1.2255 0.5376 0.4728 0.038 Uiso 1 1 calc R U
C8 C 0.74445(17) 0.58595(9) 0.39111(11) 0.0181(4) Uani 1 1 d . .
C9 C 0.65276(18) 0.55105(9) 0.38125(12) 0.0200(4) Uani 1 1 d . .
H9 H 0.6149 0.5473 0.4196 0.024 Uiso 1 1 calc R U
C10 C 0.61622(19) 0.52165(10) 0.31553(13) 0.0253(5) Uani 1 1 d . .
H10 H 0.5532 0.4983 0.3091 0.030 Uiso 1 1 calc R U
C11 C 0.6716(2) 0.52641(10) 0.25969(13) 0.0267(5) Uani 1 1 d . .
H11 H 0.6465 0.5065 0.2148 0.032 Uiso 1 1 calc R U
C12 C 0.7643(2) 0.56054(11) 0.26951(13) 0.0269(5) Uani 1 1 d . .
H12 H 0.8029 0.5635 0.2314 0.032 Uiso 1 1 calc R U
C13 C 0.80049(19) 0.59006(10) 0.33426(12) 0.0227(5) Uani 1 1 d . .
H13 H 0.8637 0.6133 0.3404 0.027 Uiso 1 1 calc R U
C14 C 0.83269(18) 0.68879(9) 0.44586(12) 0.0207(4) Uani 1 1 d . .
C15 C 0.91665(19) 0.71967(10) 0.49236(15) 0.0271(5) Uani 1 1 d . .
H15 H 0.9562 0.7058 0.5394 0.033 Uiso 1 1 calc R U
C16 C 0.9427(2) 0.77074(11) 0.46990(18) 0.0376(6) Uani 1 1 d . .
H16 H 1.0002 0.7917 0.5015 0.045 Uiso 1 1 calc R U
C17 C 0.8846(3) 0.79113(11) 0.40131(18) 0.0411(7) Uani 1 1 d . .
H17 H 0.9038 0.8256 0.3855 0.049 Uiso 1 1 calc R U
C18 C 0.7989(3) 0.76154(11) 0.35613(16) 0.0376(6) Uani 1 1 d . .
H18 H 0.7579 0.7760 0.3098 0.045 Uiso 1 1 calc R U
C19 C 0.7726(2) 0.71060(10) 0.37825(14) 0.0285(5) Uani 1 1 d . .
H19 H 0.7132 0.6904 0.3471 0.034 Uiso 1 1 calc R U
P2 P 0.53995(5) 0.69834(2) 0.52805(3) 0.01845(11) Uani 1 1 d . .
C20 C 0.42450(18) 0.69148(9) 0.57254(13) 0.0213(4) Uani 1 1 d . .
C21 C 0.44107(19) 0.66164(10) 0.63757(13) 0.0239(5) Uani 1 1 d . .
H21 H 0.5124 0.6458 0.6589 0.029 Uiso 1 1 calc R U
C22 C 0.3536(2) 0.65466(10) 0.67195(14) 0.0269(5) Uani 1 1 d . .
H22 H 0.3647 0.6341 0.7164 0.032 Uiso 1 1 calc R U
C23 C 0.2506(2) 0.67819(10) 0.64026(15) 0.0278(5) Uani 1 1 d . .
Cl1 Cl 0.14071(5) 0.67093(3) 0.68228(4) 0.03863(15) Uani 1 1 d . .
C24 C 0.23233(19) 0.70788(11) 0.57543(15) 0.0304(5) Uani 1 1 d . .
H24 H 0.1609 0.7236 0.5544 0.036 Uiso 1 1 calc R U
C25 C 0.31937(19) 0.71447(10) 0.54140(14) 0.0270(5) Uani 1 1 d . .
H25 H 0.3075 0.7347 0.4966 0.032 Uiso 1 1 calc R U
C26 C 0.58273(18) 0.76906(9) 0.54275(12) 0.0211(4) Uani 1 1 d . .
C27 C 0.6610(2) 0.78832(10) 0.50644(15) 0.0296(5) Uani 1 1 d . .
H27 H 0.6885 0.7647 0.4748 0.035 Uiso 1 1 calc R U
C28 C 0.6994(2) 0.84099(10) 0.51550(14) 0.0298(5) Uani 1 1 d . .
H28 H 0.7518 0.8538 0.4897 0.036 Uiso 1 1 calc R U
C29 C 0.6608(2) 0.87476(10) 0.56253(13) 0.0259(5) Uani 1 1 d . .
Cl2 Cl 0.70788(6) 0.94162(3) 0.57173(4) 0.03632(15) Uani 1 1 d . .
C30 C 0.5856(2) 0.85695(11) 0.60076(14) 0.0321(6) Uani 1 1 d . .
H30 H 0.5608 0.8805 0.6338 0.039 Uiso 1 1 calc R U
C31 C 0.5463(2) 0.80387(10) 0.59044(14) 0.0278(5) Uani 1 1 d . .
H31 H 0.4939 0.7913 0.6164 0.033 Uiso 1 1 calc R U
C32 C 0.46840(19) 0.69471(10) 0.42912(12) 0.0228(5) Uani 1 1 d . .
C33 C 0.4539(2) 0.64310(11) 0.39852(14) 0.0310(5) Uani 1 1 d . .
H33 H 0.4778 0.6126 0.4297 0.037 Uiso 1 1 calc R U
C34 C 0.4053(2) 0.63523(12) 0.32339(15) 0.0373(6) Uani 1 1 d . .
H34 H 0.3964 0.5998 0.3029 0.045 Uiso 1 1 calc R U
C35 C 0.3701(2) 0.67948(12) 0.27923(14) 0.0339(6) Uani 1 1 d . .
Cl3 Cl 0.30825(6) 0.66980(4) 0.18484(4) 0.04828(19) Uani 1 1 d . .
C36 C 0.3810(3) 0.73117(13) 0.30787(16) 0.0445(7) Uani 1 1 d . .
H36 H 0.3547 0.7613 0.2765 0.053 Uiso 1 1 calc R U
C37 C 0.4310(2) 0.73876(11) 0.38324(15) 0.0374(6) Uani 1 1 d . .
H37 H 0.4395 0.7743 0.4034 0.045 Uiso 1 1 calc R U
P3 P 0.85545(5) 0.53346(2) 0.76740(3) 0.01835(11) Uani 1 1 d . .
C38 C 0.96985(19) 0.56294(10) 0.83942(13) 0.0235(5) Uani 1 1 d . .
C39 C 0.9757(2) 0.56086(11) 0.91521(13) 0.0314(6) Uani 1 1 d . .
H39 H 0.9168 0.5442 0.9317 0.038 Uiso 1 1 calc R U
C40 C 1.0668(2) 0.58297(12) 0.96704(14) 0.0355(6) Uani 1 1 d . .
H40 H 1.0704 0.5816 1.0187 0.043 Uiso 1 1 calc R U
C41 C 1.1517(2) 0.60685(12) 0.94223(14) 0.0324(6) Uani 1 1 d . .
Cl4 Cl 1.26591(6) 0.63481(4) 1.00657(4) 0.04779(19) Uani 1 1 d . .
C42 C 1.1475(2) 0.61030(12) 0.86776(14) 0.0356(6) Uani 1 1 d . .
H42 H 1.2063 0.6274 0.8517 0.043 Uiso 1 1 calc R U
C43 C 1.0560(2) 0.58841(11) 0.81637(13) 0.0299(5) Uani 1 1 d . .
H43 H 1.0521 0.5909 0.7648 0.036 Uiso 1 1 calc R U
C44 C 0.73756(18) 0.53782(10) 0.81041(12) 0.0212(4) Uani 1 1 d . .
C45 C 0.6854(2) 0.58817(10) 0.80632(14) 0.0273(5) Uani 1 1 d . .
H45 H 0.7108 0.6170 0.7809 0.033 Uiso 1 1 calc R U
C46 C 0.5973(2) 0.59688(11) 0.83862(14) 0.0297(5) Uani 1 1 d . .
H46 H 0.5627 0.6315 0.8362 0.036 Uiso 1 1 calc R U
C47 C 0.56044(19) 0.55435(11) 0.87443(13) 0.0283(5) Uani 1 1 d . .
Cl5 Cl 0.44971(5) 0.56625(3) 0.91530(4) 0.04088(16) Uani 1 1 d . .
C48 C 0.6083(2) 0.50396(11) 0.87831(14) 0.0311(5) Uani 1 1 d . .
H48 H 0.5809 0.4751 0.9027 0.037 Uiso 1 1 calc R U
C49 C 0.6979(2) 0.49547(10) 0.84598(13) 0.0269(5) Uani 1 1 d . .
H49 H 0.7317 0.4607 0.8483 0.032 Uiso 1 1 calc R U
C50 C 0.89443(19) 0.46226(10) 0.76974(14) 0.0247(5) Uani 1 1 d . .
C51 C 0.8456(2) 0.43153(11) 0.70705(15) 0.0342(6) Uani 1 1 d . .
H51 H 0.7905 0.4475 0.6675 0.041 Uiso 1 1 calc R U
C52 C 0.8761(3) 0.37793(12) 0.70132(19) 0.0462(8) Uani 1 1 d . .
H52 H 0.8417 0.3571 0.6586 0.055 Uiso 1 1 calc R U
C53 C 0.9569(3) 0.35554(12) 0.7585(2) 0.0522(10) Uani 1 1 d . .
Cl6 Cl 0.99662(11) 0.28905(4) 0.74982(9) 0.0964(5) Uani 1 1 d . .
C54 C 1.0069(3) 0.38473(13) 0.8209(2) 0.0535(9) Uani 1 1 d . .
H54 H 1.0623 0.3684 0.8599 0.064 Uiso 1 1 calc R U
C55 C 0.9761(2) 0.43818(12) 0.82670(17) 0.0373(6) Uani 1 1 d . .
H55 H 1.0109 0.4586 0.8698 0.045 Uiso 1 1 calc R U

loop_
_atom_site_aniso_label
_atom_site_aniso_U_11
_atom_site_aniso_U_22
_atom_site_aniso_U_33
_atom_site_aniso_U_23
_atom_site_aniso_U_13
_atom_site_aniso_U_12
I1 0.01653(6) 0.01948(7) 0.01897(7) -0.00085(5) 0.00462(5) -0.00474(5)
I2 0.02353(7) 0.01924(7) 0.01908(7) -0.00549(5) 0.00317(5) -0.00323(5)
Cu1 0.01459(12) 0.01812(13) 0.01603(12) 0.00096(10) 0.00472(9) 0.00139(9)
Cu2 0.01749(12) 0.01941(13) 0.01465(12) 0.00100(10) 0.00425(10) 0.00068(10)
P1 0.0145(2) 0.0175(3) 0.0138(2) 0.0007(2) 0.00440(19) -0.00003(19)
N1 0.0178(8) 0.0152(8) 0.0161(8) -0.0016(7) 0.0040(7) -0.0003(7)
C2 0.0169(10) 0.0159(10) 0.0160(10) -0.0034(8) 0.0033(8) -0.0004(8)
C3 0.0191(10) 0.0196(10) 0.0179(10) -0.0027(8) 0.0059(8) -0.0006(8)
C4 0.0181(10) 0.0197(11) 0.0227(11) -0.0077(9) 0.0073(8) -0.0016(8)
C5 0.0183(10) 0.0216(11) 0.0252(11) -0.0021(9) 0.0044(9) 0.0045(8)
C6 0.0236(11) 0.0182(11) 0.0211(11) 0.0015(8) 0.0062(9) 0.0045(8)
C7 0.0185(11) 0.0301(13) 0.0308(12) -0.0031(10) 0.0117(9) 0.0012(9)
C8 0.0167(10) 0.0226(11) 0.0147(10) 0.0000(8) 0.0034(8) 0.0021(8)
C9 0.0171(10) 0.0249(11) 0.0185(10) 0.0000(8) 0.0055(8) 0.0012(8)
C10 0.0181(11) 0.0321(13) 0.0243(12) -0.0038(10) 0.0031(9) -0.0039(9)
C11 0.0283(12) 0.0334(13) 0.0168(11) -0.0053(9) 0.0027(9) -0.0005(10)
C12 0.0278(12) 0.0380(14) 0.0170(11) -0.0018(10) 0.0097(9) -0.0015(10)
C13 0.0217(11) 0.0279(12) 0.0194(11) 0.0003(9) 0.0071(9) -0.0019(9)
C14 0.0217(11) 0.0210(11) 0.0228(11) 0.0034(9) 0.0116(9) 0.0028(8)
C15 0.0211(11) 0.0234(12) 0.0374(14) 0.0058(10) 0.0086(10) 0.0013(9)
C16 0.0301(13) 0.0246(13) 0.0614(19) 0.0057(13) 0.0176(13) -0.0048(10)
C17 0.0473(17) 0.0245(13) 0.062(2) 0.0162(13) 0.0331(15) 0.0041(12)
C18 0.0528(17) 0.0328(14) 0.0344(15) 0.0158(12) 0.0241(13) 0.0120(13)
C19 0.0374(14) 0.0268(12) 0.0239(12) 0.0049(10) 0.0127(10) 0.0059(10)
P2 0.0159(2) 0.0201(3) 0.0192(3) 0.0011(2) 0.0043(2) 0.0027(2)
C20 0.0172(10) 0.0225(11) 0.0256(11) -0.0040(9) 0.0076(9) 0.0000(8)
C21 0.0206(11) 0.0278(12) 0.0241(11) -0.0021(9) 0.0072(9) 0.0038(9)
C22 0.0299(12) 0.0273(12) 0.0263(12) -0.0041(10) 0.0122(10) -0.0008(10)
C23 0.0219(11) 0.0282(12) 0.0381(14) -0.0119(11) 0.0166(10) -0.0070(9)
Cl1 0.0293(3) 0.0450(4) 0.0492(4) -0.0117(3) 0.0242(3) -0.0091(3)
C24 0.0155(11) 0.0319(13) 0.0437(15) -0.0018(11) 0.0074(10) 0.0012(9)
C25 0.0207(11) 0.0280(12) 0.0324(13) 0.0033(10) 0.0068(10) 0.0028(9)
C26 0.0172(10) 0.0215(11) 0.0231(11) 0.0018(9) 0.0026(8) 0.0037(8)
C27 0.0332(13) 0.0246(12) 0.0353(14) -0.0012(10) 0.0169(11) 0.0023(10)
C28 0.0317(13) 0.0272(13) 0.0321(13) 0.0034(10) 0.0114(11) -0.0006(10)
C29 0.0305(12) 0.0208(11) 0.0213(11) 0.0035(9) -0.0030(9) -0.0009(9)
Cl2 0.0554(4) 0.0229(3) 0.0264(3) -0.0003(2) 0.0026(3) -0.0062(3)
C30 0.0407(15) 0.0273(13) 0.0289(13) -0.0075(10) 0.0099(11) 0.0012(11)
C31 0.0267(12) 0.0295(13) 0.0296(13) -0.0026(10) 0.0113(10) 0.0004(10)
C32 0.0200(10) 0.0278(12) 0.0195(11) 0.0010(9) 0.0032(9) 0.0025(9)
C33 0.0309(13) 0.0289(13) 0.0275(13) -0.0012(10) -0.0029(10) 0.0081(10)
C34 0.0350(14) 0.0390(15) 0.0312(14) -0.0092(12) -0.0037(11) 0.0095(12)
C35 0.0291(13) 0.0535(17) 0.0173(11) -0.0008(11) 0.0025(10) -0.0054(12)
Cl3 0.0466(4) 0.0758(6) 0.0190(3) 0.0008(3) 0.0020(3) -0.0119(4)
C36 0.0597(19) 0.0398(16) 0.0261(14) 0.0129(12) -0.0037(13) -0.0090(14)
C37 0.0509(17) 0.0277(13) 0.0276(13) 0.0035(11) -0.0014(12) -0.0032(12)
P3 0.0179(3) 0.0218(3) 0.0154(3) 0.0025(2) 0.0043(2) 0.0009(2)
C38 0.0202(11) 0.0289(12) 0.0200(11) 0.0020(9) 0.0024(9) 0.0010(9)
C39 0.0318(13) 0.0434(15) 0.0189(11) 0.0039(10) 0.0065(10) -0.0051(11)
C40 0.0369(14) 0.0511(17) 0.0168(11) -0.0008(11) 0.0038(10) -0.0017(12)
C41 0.0264(12) 0.0429(15) 0.0235(12) -0.0072(11) -0.0021(10) -0.0020(11)
Cl4 0.0371(4) 0.0711(5) 0.0289(3) -0.0145(3) -0.0032(3) -0.0118(3)
C42 0.0265(13) 0.0534(18) 0.0260(13) -0.0038(12) 0.0047(10) -0.0099(12)
C43 0.0271(12) 0.0448(15) 0.0175(11) -0.0020(10) 0.0054(9) -0.0059(11)
C44 0.0191(10) 0.0289(12) 0.0155(10) 0.0000(9) 0.0043(8) -0.0011(9)
C45 0.0281(12) 0.0294(13) 0.0269(12) 0.0015(10) 0.0114(10) 0.0015(10)
C46 0.0250(12) 0.0360(14) 0.0291(13) -0.0061(11) 0.0089(10) 0.0037(10)
C47 0.0191(11) 0.0449(15) 0.0217(11) -0.0097(10) 0.0066(9) -0.0068(10)
Cl5 0.0259(3) 0.0625(5) 0.0391(4) -0.0164(3) 0.0171(3) -0.0082(3)
C48 0.0288(13) 0.0388(15) 0.0283(13) 0.0012(11) 0.0121(10) -0.0093(11)
C49 0.0280(12) 0.0296(13) 0.0233(12) 0.0016(10) 0.0071(9) -0.0027(10)
C50 0.0248(11) 0.0231(11) 0.0296(12) 0.0084(10) 0.0129(10) 0.0034(9)
C51 0.0458(16) 0.0254(13) 0.0340(14) 0.0034(11) 0.0147(12) 0.0075(11)
C52 0.069(2) 0.0247(14) 0.0550(19) 0.0031(13) 0.0339(17) 0.0079(14)
C53 0.0485(18) 0.0229(14) 0.101(3) 0.0214(16) 0.048(2) 0.0146(13)
Cl6 0.0953(8) 0.0291(4) 0.1849(14) 0.0255(6) 0.0724(9) 0.0316(5)
C54 0.0313(15) 0.0403(18) 0.088(3) 0.0334(18) 0.0139(16) 0.0117(13)
C55 0.0246(12) 0.0364(15) 0.0482(17) 0.0170(13) 0.0043(12) 0.0038(11)

loop_
_atom_type_symbol
_atom_type_description
_atom_type_scat_dispersion_real
_atom_type_scat_dispersion_imag
_atom_type_scat_source
C C 0.0033 0.0016 'International Tables Vol C Tables 4.2.6.8 and 6.1.1.4'
H H 0.0000 0.0000 'International Tables Vol C Tables 4.2.6.8 and 6.1.1.4'
N N 0.0061 0.0033 'International Tables Vol C Tables 4.2.6.8 and 6.1.1.4'
P P 0.1023 0.0942 'International Tables Vol C Tables 4.2.6.8 and 6.1.1.4'
Cl Cl 0.1484 0.1585 'International Tables Vol C Tables 4.2.6.8 and 6.1.1.4'
Cu Cu 0.3201 1.2651 'International Tables Vol C Tables 4.2.6.8 and 6.1.1.4'
I I -0.4742 1.8119 'International Tables Vol C Tables 4.2.6.8 and 6.1.1.4'

loop_
_geom_angle_atom_site_label_1
_geom_angle_atom_site_label_2
_geom_angle_atom_site_label_3
_geom_angle
Cu1 I1 Cu2 60.384(8)
Cu2 I2 Cu1 60.555(8)
P2 Cu1 P1 118.70(2)
P2 Cu1 I2 104.130(18)
P1 Cu1 I2 100.846(17)
P2 Cu1 I1 112.585(18)
P1 Cu1 I1 109.102(17)
I2 Cu1 I1 110.543(10)
P2 Cu1 Cu2 151.268(19)
P1 Cu1 Cu2 88.913(17)
I2 Cu1 Cu2 59.695(9)
I1 Cu1 Cu2 59.956(9)
N1 Cu2 P3 120.78(5)
N1 Cu2 I2 100.97(5)
P3 Cu2 I2 107.217(18)
N1 Cu2 I1 112.32(5)
P3 Cu2 I1 104.935(17)
I2 Cu2 I1 110.340(10)
N1 Cu2 Cu1 92.18(5)
P3 Cu2 Cu1 146.943(19)
I2 Cu2 Cu1 59.750(9)
I1 Cu2 Cu1 59.660(8)
C14 P1 C8 102.28(10)
C14 P1 C2 103.28(10)
C8 P1 C2 101.79(9)
C14 P1 Cu1 112.18(7)
C8 P1 Cu1 122.98(7)
C2 P1 Cu1 112.10(7)
C6 N1 C2 116.59(18)
C6 N1 Cu2 114.08(14)
C2 N1 Cu2 126.58(14)
N1 C2 C3 122.30(19)
N1 C2 P1 115.67(15)
C3 C2 P1 121.98(16)
C4 C3 C2 120.5(2)
C4 C3 H3 119.7
C2 C3 H3 119.7
C5 C4 C3 116.6(2)
C5 C4 C7 121.0(2)
C3 C4 C7 122.4(2)
C6 C5 C4 120.2(2)
C6 C5 H5 119.9
C4 C5 H5 119.9
N1 C6 C5 123.7(2)
N1 C6 H6 118.1
C5 C6 H6 118.1
C4 C7 H7A 109.5
C4 C7 H7B 109.5
H7A C7 H7B 109.5
C4 C7 H7C 109.5
H7A C7 H7C 109.5
H7B C7 H7C 109.5
C9 C8 C13 118.8(2)
C9 C8 P1 119.16(16)
C13 C8 P1 122.07(17)
C10 C9 C8 120.5(2)
C10 C9 H9 119.7
C8 C9 H9 119.7
C11 C10 C9 120.1(2)
C11 C10 H10 119.9
C9 C10 H10 119.9
C10 C11 C12 119.8(2)
C10 C11 H11 120.1
C12 C11 H11 120.1
C13 C12 C11 120.4(2)
C13 C12 H12 119.8
C11 C12 H12 119.8
C12 C13 C8 120.4(2)
C12 C13 H13 119.8
C8 C13 H13 119.8
C15 C14 C19 119.1(2)
C15 C14 P1 120.58(18)
C19 C14 P1 119.77(18)
C16 C15 C14 120.1(2)
C16 C15 H15 120.0
C14 C15 H15 120.0
C17 C16 C15 120.0(3)
C17 C16 H16 120.0
C15 C16 H16 120.0
C18 C17 C16 120.2(2)
C18 C17 H17 119.9
C16 C17 H17 119.9
C17 C18 C19 120.0(3)
C17 C18 H18 120.0
C19 C18 H18 120.0
C18 C19 C14 120.5(3)
C18 C19 H19 119.8
C14 C19 H19 119.8
C26 P2 C20 104.45(10)
C26 P2 C32 104.15(11)
C20 P2 C32 102.67(10)
C26 P2 Cu1 116.35(7)
C20 P2 Cu1 117.36(8)
C32 P2 Cu1 110.24(8)
C21 C20 C25 119.5(2)
C21 C20 P2 119.05(17)
C25 C20 P2 121.38(18)
C20 C21 C22 120.4(2)
C20 C21 H21 119.8
C22 C21 H21 119.8
C23 C22 C21 118.9(2)
C23 C22 H22 120.5
C21 C22 H22 120.5
C24 C23 C22 121.6(2)
C24 C23 Cl1 118.41(19)
C22 C23 Cl1 120.0(2)
C23 C24 C25 119.2(2)
C23 C24 H24 120.4
C25 C24 H24 120.4
C24 C25 C20 120.4(2)
C24 C25 H25 119.8
C20 C25 H25 119.8
C31 C26 C27 118.2(2)
C31 C26 P2 124.10(18)
C27 C26 P2 117.61(18)
C28 C27 C26 121.4(2)
C28 C27 H27 119.3
C26 C27 H27 119.3
C29 C28 C27 119.1(2)
C29 C28 H28 120.5
C27 C28 H28 120.5
C30 C29 C28 121.3(2)
C30 C29 Cl2 120.2(2)
C28 C29 Cl2 118.4(2)
C29 C30 C31 119.1(2)
C29 C30 H30 120.5
C31 C30 H30 120.5
C26 C31 C30 120.9(2)
C26 C31 H31 119.6
C30 C31 H31 119.6
C37 C32 C33 118.7(2)
C37 C32 P2 125.42(19)
C33 C32 P2 115.83(18)
C34 C33 C32 121.3(2)
C34 C33 H33 119.4
C32 C33 H33 119.4
C35 C34 C33 118.8(3)
C35 C34 H34 120.6
C33 C34 H34 120.6
C34 C35 C36 121.6(2)
C34 C35 Cl3 119.0(2)
C36 C35 Cl3 119.4(2)
C35 C36 C37 119.2(3)
C35 C36 H36 120.4
C37 C36 H36 120.4
C32 C37 C36 120.4(3)
C32 C37 H37 119.8
C36 C37 H37 119.8
C50 P3 C44 106.25(11)
C50 P3 C38 102.59(11)
C44 P3 C38 101.86(10)
C50 P3 Cu2 114.96(8)
C44 P3 Cu2 112.08(7)
C38 P3 Cu2 117.62(8)
C43 C38 C39 118.7(2)
C43 C38 P3 117.39(17)
C39 C38 P3 123.88(19)
C40 C39 C38 120.7(2)
C40 C39 H39 119.6
C38 C39 H39 119.6
C41 C40 C39 118.9(2)
C41 C40 H40 120.6
C39 C40 H40 120.6
C42 C41 C40 121.7(2)
C42 C41 Cl4 119.0(2)
C40 C41 Cl4 119.3(2)
C41 C42 C43 119.0(2)
C41 C42 H42 120.5
C43 C42 H42 120.5
C42 C43 C38 120.9(2)
C42 C43 H43 119.6
C38 C43 H43 119.6
C49 C44 C45 119.0(2)
C49 C44 P3 125.21(18)
C45 C44 P3 115.75(17)
C46 C45 C44 121.1(2)
C46 C45 H45 119.5
C44 C45 H45 119.5
C47 C46 C45 118.7(2)
C47 C46 H46 120.6
C45 C46 H46 120.6
C48 C47 C46 121.8(2)
C48 C47 Cl5 120.2(2)
C46 C47 Cl5 118.0(2)
C47 C48 C49 119.2(2)
C47 C48 H48 120.4
C49 C48 H48 120.4
C44 C49 C48 120.1(2)
C44 C49 H49 120.0
C48 C49 H49 120.0
C51 C50 C55 118.5(2)
C51 C50 P3 116.86(18)
C55 C50 P3 124.4(2)
C52 C51 C50 121.1(3)
C52 C51 H51 119.4
C50 C51 H51 119.4
C53 C52 C51 118.8(3)
C53 C52 H52 120.6
C51 C52 H52 120.6
C54 C53 C52 121.6(3)
C54 C53 Cl6 120.0(3)
C52 C53 Cl6 118.4(3)
C53 C54 C55 119.6(3)
C53 C54 H54 120.2
C55 C54 H54 120.2
C54 C55 C50 120.4(3)
C54 C55 H55 119.8
C50 C55 H55 119.8

loop_
_geom_bond_atom_site_label_1
_geom_bond_atom_site_label_2
_geom_bond_distance
I1 Cu1 2.6603(3)
I1 Cu2 2.6683(3)
I2 Cu2 2.6567(3)
I2 Cu1 2.6582(3)
Cu1 P2 2.2469(6)
Cu1 P1 2.2556(6)
Cu1 Cu2 2.6797(4)
Cu2 N1 2.0832(17)
Cu2 P3 2.2384(6)
P1 C14 1.823(2)
P1 C8 1.834(2)
P1 C2 1.848(2)
N1 C6 1.345(3)
N1 C2 1.353(3)
C2 C3 1.394(3)
C3 C4 1.389(3)
C3 H3 0.9500
C4 C5 1.385(3)
C4 C7 1.503(3)
C5 C6 1.379(3)
C5 H5 0.9500
C6 H6 0.9500
C7 H7A 0.9800
C7 H7B 0.9800
C7 H7C 0.9800
C8 C9 1.395(3)
C8 C13 1.404(3)
C9 C10 1.393(3)
C9 H9 0.9500
C10 C11 1.384(3)
C10 H10 0.9500
C11 C12 1.393(3)
C11 H11 0.9500
C12 C13 1.380(3)
C12 H12 0.9500
C13 H13 0.9500
C14 C15 1.394(3)
C14 C19 1.394(3)
C15 C16 1.392(3)
C15 H15 0.9500
C16 C17 1.388(4)
C16 H16 0.9500
C17 C18 1.379(4)
C17 H17 0.9500
C18 C19 1.387(4)
C18 H18 0.9500
C19 H19 0.9500
P2 C26 1.825(2)
P2 C20 1.824(2)
P2 C32 1.828(2)
C20 C21 1.386(3)
C20 C25 1.397(3)
C21 C22 1.395(3)
C21 H21 0.9500
C22 C23 1.383(4)
C22 H22 0.9500
C23 C24 1.379(4)
C23 Cl1 1.734(2)
C24 C25 1.385(3)
C24 H24 0.9500
C25 H25 0.9500
C26 C31 1.389(3)
C26 C27 1.392(3)
C27 C28 1.380(4)
C27 H27 0.9500
C28 C29 1.377(4)
C28 H28 0.9500
C29 C30 1.374(4)
C29 Cl2 1.744(2)
C30 C31 1.394(4)
C30 H30 0.9500
C31 H31 0.9500
C32 C37 1.387(3)
C32 C33 1.389(3)
C33 C34 1.386(4)
C33 H33 0.9500
C34 C35 1.369(4)
C34 H34 0.9500
C35 C36 1.377(4)
C35 Cl3 1.742(3)
C36 C37 1.392(4)
C36 H36 0.9500
C37 H37 0.9500
P3 C50 1.821(2)
P3 C44 1.829(2)
P3 C38 1.829(2)
C38 C43 1.390(3)
C38 C39 1.393(3)
C39 C40 1.391(4)
C39 H39 0.9500
C40 C41 1.377(4)
C40 H40 0.9500
C41 C42 1.374(4)
C41 Cl4 1.740(3)
C42 C43 1.388(3)
C42 H42 0.9500
C43 H43 0.9500
C44 C49 1.391(3)
C44 C45 1.393(3)
C45 C46 1.384(3)
C45 H45 0.9500
C46 C47 1.380(4)
C46 H46 0.9500
C47 C48 1.371(4)
C47 Cl5 1.745(2)
C48 C49 1.399(3)
C48 H48 0.9500
C49 H49 0.9500
C50 C51 1.392(4)
C50 C55 1.394(3)
C51 C52 1.388(4)
C51 H51 0.9500
C52 C53 1.374(5)
C52 H52 0.9500
C53 C54 1.371(5)
C53 Cl6 1.733(3)
C54 C55 1.385(4)
C54 H54 0.9500
C55 H55 0.9500

loop_
_geom_torsion_atom_site_label_1
_geom_torsion_atom_site_label_2
_geom_torsion_atom_site_label_3
_geom_torsion_atom_site_label_4
_geom_torsion
Cu2 I2 Cu1 P2 154.187(19)
Cu2 I2 Cu1 P1 -82.279(17)
Cu2 I2 Cu1 I1 33.038(9)
Cu2 I1 Cu1 P2 -148.93(2)
Cu2 I1 Cu1 P1 77.086(18)
Cu2 I1 Cu1 I2 -32.940(9)
Cu1 I2 Cu2 N1 86.10(5)
Cu1 I2 Cu2 P3 -146.620(19)
Cu1 I2 Cu2 I1 -32.877(9)
Cu1 I1 Cu2 N1 -78.90(5)
Cu1 I1 Cu2 P3 148.10(2)
Cu1 I1 Cu2 I2 32.911(9)
P2 Cu1 Cu2 N1 -162.88(6)
P1 Cu1 Cu2 N1 1.81(5)
I2 Cu1 Cu2 N1 -101.43(5)
I1 Cu1 Cu2 N1 114.71(5)
P2 Cu1 Cu2 P3 13.01(6)
P1 Cu1 Cu2 P3 177.70(4)
I2 Cu1 Cu2 P3 74.46(4)
I1 Cu1 Cu2 P3 -69.40(4)
P2 Cu1 Cu2 I2 -61.45(4)
P1 Cu1 Cu2 I2 103.243(17)
I1 Cu1 Cu2 I2 -143.859(10)
P2 Cu1 Cu2 I1 82.41(4)
P1 Cu1 Cu2 I1 -112.898(17)
I2 Cu1 Cu2 I1 143.859(10)
P2 Cu1 P1 C14 44.46(9)
I2 Cu1 P1 C14 -68.39(8)
I1 Cu1 P1 C14 175.22(8)
Cu2 Cu1 P1 C14 -127.22(8)
P2 Cu1 P1 C8 -78.12(9)
I2 Cu1 P1 C8 169.04(8)
I1 Cu1 P1 C8 52.65(9)
Cu2 Cu1 P1 C8 110.20(9)
P2 Cu1 P1 C2 160.13(7)
I2 Cu1 P1 C2 47.29(7)
I1 Cu1 P1 C2 -69.10(7)
Cu2 Cu1 P1 C2 -11.55(7)
P3 Cu2 N1 C6 -3.65(17)
I2 Cu2 N1 C6 114.15(15)
I1 Cu2 N1 C6 -128.31(14)
Cu1 Cu2 N1 C6 173.75(15)
P3 Cu2 N1 C2 -164.07(15)
I2 Cu2 N1 C2 -46.27(17)
I1 Cu2 N1 C2 71.27(17)
Cu1 Cu2 N1 C2 13.33(17)
C6 N1 C2 C3 -2.2(3)
Cu2 N1 C2 C3 157.78(16)
C6 N1 C2 P1 175.29(15)
Cu2 N1 C2 P1 -24.7(2)
C14 P1 C2 N1 144.14(16)
C8 P1 C2 N1 -110.04(16)
Cu1 P1 C2 N1 23.18(17)
C14 P1 C2 C3 -38.4(2)
C8 P1 C2 C3 67.46(19)
Cu1 P1 C2 C3 -159.32(15)
N1 C2 C3 C4 0.2(3)
P1 C2 C3 C4 -177.11(16)
C2 C3 C4 C5 1.2(3)
C2 C3 C4 C7 -179.8(2)
C3 C4 C5 C6 -0.6(3)
C7 C4 C5 C6 -179.6(2)
C2 N1 C6 C5 2.9(3)
Cu2 N1 C6 C5 -159.63(18)
C4 C5 C6 N1 -1.5(4)
C14 P1 C8 C9 -143.82(18)
C2 P1 C8 C9 109.59(18)
Cu1 P1 C8 C9 -16.8(2)
C14 P1 C8 C13 36.6(2)
C2 P1 C8 C13 -70.0(2)
Cu1 P1 C8 C13 163.59(15)
C13 C8 C9 C10 -1.3(3)
P1 C8 C9 C10 179.12(18)
C8 C9 C10 C11 0.7(4)
C9 C10 C11 C12 0.3(4)
C10 C11 C12 C13 -0.7(4)
C11 C12 C13 C8 0.2(4)
C9 C8 C13 C12 0.8(3)
P1 C8 C13 C12 -179.59(18)
C8 P1 C14 C15 -150.15(18)
C2 P1 C14 C15 -44.7(2)
Cu1 P1 C14 C15 76.19(19)
C8 P1 C14 C19 38.1(2)
C2 P1 C14 C19 143.57(18)
Cu1 P1 C14 C19 -95.53(18)
C19 C14 C15 C16 -2.5(3)
P1 C14 C15 C16 -174.26(19)
C14 C15 C16 C17 0.4(4)
C15 C16 C17 C18 1.8(4)
C16 C17 C18 C19 -1.7(4)
C17 C18 C19 C14 -0.4(4)
C15 C14 C19 C18 2.5(3)
P1 C14 C19 C18 174.35(19)
P1 Cu1 P2 C26 -75.95(9)
I2 Cu1 P2 C26 35.09(9)
I1 Cu1 P2 C26 154.87(8)
Cu2 Cu1 P2 C26 86.54(9)
P1 Cu1 P2 C20 159.32(8)
I2 Cu1 P2 C20 -89.64(8)
I1 Cu1 P2 C20 30.13(9)
Cu2 Cu1 P2 C20 -38.20(10)
P1 Cu1 P2 C32 42.31(9)
I2 Cu1 P2 C32 153.35(8)
I1 Cu1 P2 C32 -86.87(8)
Cu2 Cu1 P2 C32 -155.20(8)
C26 P2 C20 C21 -109.65(19)
C32 P2 C20 C21 141.89(19)
Cu1 P2 C20 C21 20.8(2)
C26 P2 C20 C25 72.0(2)
C32 P2 C20 C25 -36.5(2)
Cu1 P2 C20 C25 -157.51(17)
C25 C20 C21 C22 -0.2(4)
P2 C20 C21 C22 -178.57(18)
C20 C21 C22 C23 -0.3(4)
C21 C22 C23 C24 0.5(4)
C21 C22 C23 Cl1 -179.23(18)
C22 C23 C24 C25 -0.2(4)
Cl1 C23 C24 C25 179.5(2)
C23 C24 C25 C20 -0.3(4)
C21 C20 C25 C24 0.5(4)
P2 C20 C25 C24 178.80(19)
C20 P2 C26 C31 11.2(2)
C32 P2 C26 C31 118.6(2)
Cu1 P2 C26 C31 -119.89(19)
C20 P2 C26 C27 -172.02(19)
C32 P2 C26 C27 -64.6(2)
Cu1 P2 C26 C27 56.9(2)
C31 C26 C27 C28 -1.9(4)
P2 C26 C27 C28 -178.8(2)
C26 C27 C28 C29 1.2(4)
C27 C28 C29 C30 0.4(4)
C27 C28 C29 Cl2 -178.6(2)
C28 C29 C30 C31 -1.2(4)
Cl2 C29 C30 C31 177.8(2)
C27 C26 C31 C30 1.0(4)
P2 C26 C31 C30 177.8(2)
C29 C30 C31 C26 0.5(4)
C26 P2 C32 C37 -15.1(3)
C20 P2 C32 C37 93.5(2)
Cu1 P2 C32 C37 -140.7(2)
C26 P2 C32 C33 163.21(19)
C20 P2 C32 C33 -88.1(2)
Cu1 P2 C32 C33 37.7(2)
C37 C32 C33 C34 1.3(4)
P2 C32 C33 C34 -177.2(2)
C32 C33 C34 C35 -0.6(4)
C33 C34 C35 C36 -0.7(4)
C33 C34 C35 Cl3 -179.7(2)
C34 C35 C36 C37 1.3(5)
Cl3 C35 C36 C37 -179.7(2)
C33 C32 C37 C36 -0.6(4)
P2 C32 C37 C36 177.7(2)
C35 C36 C37 C32 -0.6(5)
N1 Cu2 P3 C50 -48.37(10)
I2 Cu2 P3 C50 -162.98(8)
I1 Cu2 P3 C50 79.68(9)
Cu1 Cu2 P3 C50 136.41(9)
N1 Cu2 P3 C44 -169.83(10)
I2 Cu2 P3 C44 75.56(8)
I1 Cu2 P3 C44 -41.78(8)
Cu1 Cu2 P3 C44 14.95(10)
N1 Cu2 P3 C38 72.61(11)
I2 Cu2 P3 C38 -42.00(9)
I1 Cu2 P3 C38 -159.34(9)
Cu1 Cu2 P3 C38 -102.61(9)
C50 P3 C38 C43 98.5(2)
C44 P3 C38 C43 -151.7(2)
Cu2 P3 C38 C43 -28.8(2)
C50 P3 C38 C39 -81.0(2)
C44 P3 C38 C39 28.9(2)
Cu2 P3 C38 C39 151.8(2)
C43 C38 C39 C40 -1.1(4)
P3 C38 C39 C40 178.3(2)
C38 C39 C40 C41 -0.3(4)
C39 C40 C41 C42 1.3(5)
C39 C40 C41 Cl4 179.8(2)
C40 C41 C42 C43 -1.0(5)
Cl4 C41 C42 C43 -179.5(2)
C41 C42 C43 C38 -0.5(4)
C39 C38 C43 C42 1.5(4)
P3 C38 C43 C42 -178.0(2)
C50 P3 C44 C49 7.6(2)
C38 P3 C44 C49 -99.4(2)
Cu2 P3 C44 C49 133.95(19)
C50 P3 C44 C45 -172.52(18)
C38 P3 C44 C45 80.43(19)
Cu2 P3 C44 C45 -46.18(19)
C49 C44 C45 C46 1.7(4)
P3 C44 C45 C46 -178.20(19)
C44 C45 C46 C47 -0.9(4)
C45 C46 C47 C48 -0.4(4)
C45 C46 C47 Cl5 179.62(19)
C46 C47 C48 C49 0.9(4)
Cl5 C47 C48 C49 -179.20(19)
C45 C44 C49 C48 -1.2(4)
P3 C44 C49 C48 178.63(19)
C47 C48 C49 C44 0.0(4)
C44 P3 C50 C51 93.3(2)
C38 P3 C50 C51 -160.14(19)
Cu2 P3 C50 C51 -31.2(2)
C44 P3 C50 C55 -92.5(2)
C38 P3 C50 C55 14.0(2)
Cu2 P3 C50 C55 142.94(19)
C55 C50 C51 C52 0.8(4)
P3 C50 C51 C52 175.3(2)
C50 C51 C52 C53 -0.8(4)
C51 C52 C53 C54 0.6(5)
C51 C52 C53 Cl6 -178.5(2)
C52 C53 C54 C55 -0.3(5)
Cl6 C53 C54 C55 178.7(2)
C53 C54 C55 C50 0.3(4)
C51 C50 C55 C54 -0.5(4)
P3 C50 C55 C54 -174.6(2)
